data_9016324
loop_
_publ_author_name
'Topa, D.'
'Makovicky, E.'
'Schimper, H. J.'
'Dittrich, H.'

_publ_section_title
;
 The crystal structure of a synthetic orthorhombic N = 8
 member of the lillianite homologous series
;
_journal_name_full 'The Canadian Mineralogist'
_journal_page_first 1127
_journal_page_last 1135
_journal_paper_doi 10.3749/canmin.48.5.1127
_journal_volume 48
_journal_year 2010
_chemical_compound_source Synthetic
_chemical_formula_sum 'Ag2.33 Bi4.612 Pb2.058 S10'
_space_group_IT_number 63
_symmetry_space_group_name_Hall '-C 2c 2'
_symmetry_space_group_name_H-M 'C m c m'
_cell_angle_alpha 90
_cell_angle_beta 90
_cell_angle_gamma 90
_cell_length_a 4.084
_cell_length_b 13.453
_cell_length_c 33.932
_cell_formula_units_Z 4
_cell_volume 1864.294
_database_code_amcsd 0017871
_exptl_crystal_density_diffrn 6.991
_cod_original_formula_sum 'Pb2.058 Ag2.33 Bi4.612 S10'
_cod_database_code 9016324
_amcsd_formula_title Ag2.25Pb2.5Bi4.25S10

loop_
_space_group_symop_operation_xyz
x,y,z
1/2+x,1/2+y,z
x,-y,1/2+z
1/2+x,1/2-y,1/2+z
-x,y,1/2-z
1/2-x,1/2+y,1/2-z
-x,y,z
1/2-x,1/2+y,z
x,-y,-z
1/2+x,1/2-y,-z
x,y,1/2-z
1/2+x,1/2+y,1/2-z
-x,-y,1/2+z
1/2-x,1/2-y,1/2+z
-x,-y,-z
1/2-x,1/2-y,-z

loop_
_atom_site_aniso_label
_atom_site_aniso_U_11
_atom_site_aniso_U_22
_atom_site_aniso_U_33
_atom_site_aniso_U_12
_atom_site_aniso_U_13
_atom_site_aniso_U_23
Pb1 0.03170 0.03080 0.04040 0.00000 0.00000 -0.00270
Ag1 0.03170 0.03080 0.04040 0.00000 0.00000 -0.00270
Pb2 0.03130 0.04070 0.06740 0.00000 0.00000 0.00000
Bi1 0.02710 0.02890 0.03090 0.00000 0.00000 0.00120
Bi2 0.03220 0.03450 0.03380 0.00000 0.00000 0.00050
Ag2 0.03220 0.03450 0.03380 0.00000 0.00000 0.00050
Bi3 0.03070 0.03740 0.03930 0.00000 0.00000 0.00110
Ag3 0.03070 0.03740 0.03930 0.00000 0.00000 0.00110
S1 0.03300 0.03300 0.05500 0.00000 0.00000 -0.00600
S2 0.03200 0.03000 0.02700 0.00000 0.00000 0.00100
S3 0.02900 0.03200 0.05300 0.00000 0.00000 -0.01200
S4 0.04000 0.03900 0.04100 0.00000 0.00000 0.00400
S5 0.02800 0.02800 0.05700 0.00000 0.00000 0.00000
S6 0.03600 0.03600 0.04500 0.00000 0.00000 -0.00400

loop_
_atom_site_label
_atom_site_fract_x
_atom_site_fract_y
_atom_site_fract_z
_atom_site_occupancy
_atom_site_U_iso_or_equiv
Pb1 0.00000 0.09232 0.42149 0.52900 0.03430
Ag1 0.00000 0.09232 0.42149 0.47100 0.03430
Pb2 0.00000 0.27343 0.25000 1.00000 0.04650
Bi1 0.00000 0.18070 0.63252 1.00000 0.02900
Bi2 0.00000 0.36320 0.47431 0.74200 0.03350
Ag2 0.00000 0.36320 0.47431 0.25800 0.03350
Bi3 0.00000 0.45846 0.68301 0.56400 0.03580
Ag3 0.00000 0.45846 0.68301 0.43600 0.03580
S1 0.00000 0.00000 0.50000 1.00000 0.04100
S2 0.00000 0.09056 0.70066 1.00000 0.02900
S3 0.00000 0.19142 0.34185 1.00000 0.03780
S4 0.00000 0.27505 0.54923 1.00000 0.03980
S5 0.00000 0.36942 0.75000 1.00000 0.03800
S6 0.00000 0.45315 0.39715 1.00000 0.03890

loop_
_cod_related_entry_id
_cod_related_entry_database
_cod_related_entry_code
1 AMCSD 0017871
